data_4315096
loop_
_publ_author_name
'Weilong Zhang'
'Wendan Cheng'
'Hao Zhang'
'Lei Geng'
'Yeyu Li'
'Chensheng Lin'
'Zhangzhen He'

_publ_section_title
;
 Syntheses and Characterizations of Cs2Cr3(BP4O14)(P4O13) and CsFe(BP3O11)
 Compounds with Novel Borophosphate Anionic Partial Structures
;
_journal_name_full 'Inorganic Chemistry'
_journal_page_first 2550
_journal_page_last 2556
_journal_paper_doi 10.1021/ic902463t
_journal_volume 49
_journal_year 2010
_chemical_formula_moiety CsFeBP3O11
_chemical_formula_sum 'B Cs Fe O11 P3'
_chemical_formula_weight 468.48
_chemical_name_systematic
; 
 ? 
;
_space_group_IT_number 62
_symmetry_cell_setting orthorhombic
_symmetry_space_group_name_Hall '-P 2ac 2n'
_symmetry_space_group_name_H-M 'P n m a'
_atom_sites_solution_hydrogens none
_atom_sites_solution_primary direct
_atom_sites_solution_secondary difmap
_audit_creation_method SHELXL-97
_cell_angle_alpha 90.00
_cell_angle_beta 90.00
_cell_angle_gamma 90.00
_cell_formula_units_Z 4
_cell_length_a 8.5375(7)
_cell_length_b 12.7829(12)
_cell_length_c 8.3346(5)
_cell_measurement_reflns_used 2686
_cell_measurement_temperature 293(2)
_cell_measurement_theta_max 27.4739
_cell_measurement_theta_min 2.3884
_cell_volume 909.59(13)
_computing_structure_refinement 'SHELXL-97 (Sheldrick, 1997)'
_computing_structure_solution 'SHELXS-97 (Sheldrick, 1990)'
_diffrn_ambient_temperature 293(2)
_diffrn_detector_area_resol_mean 14.6306
_diffrn_measured_fraction_theta_full 0.983
_diffrn_measured_fraction_theta_max 0.983
_diffrn_measurement_device_type Mercury2
_diffrn_measurement_method CCD_Profile_fitting
_diffrn_radiation_monochromator graphite
_diffrn_radiation_source 'fine-focus sealed tube'
_diffrn_radiation_type MoK\a
_diffrn_radiation_wavelength 0.71073
_diffrn_reflns_av_R_equivalents 0.0146
_diffrn_reflns_av_sigmaI/netI 0.0093
_diffrn_reflns_limit_h_max 11
_diffrn_reflns_limit_h_min -11
_diffrn_reflns_limit_k_max 14
_diffrn_reflns_limit_k_min -16
_diffrn_reflns_limit_l_max 10
_diffrn_reflns_limit_l_min -10
_diffrn_reflns_number 6541
_diffrn_reflns_theta_full 27.48
_diffrn_reflns_theta_max 27.48
_diffrn_reflns_theta_min 2.92
_diffrn_standards_decay_% none
_diffrn_standards_number 1237
_exptl_absorpt_coefficient_mu 6.185
_exptl_absorpt_correction_T_max 0.5035
_exptl_absorpt_correction_T_min 0.3170
_exptl_absorpt_correction_type multi-scan
_exptl_crystal_colour Colorless
_exptl_crystal_density_diffrn 3.434
_exptl_crystal_density_method 'not measured'
_exptl_crystal_description block
_exptl_crystal_F_000 763
_exptl_crystal_size_max 0.15
_exptl_crystal_size_mid 0.10
_exptl_crystal_size_min 0.08
_refine_diff_density_max 1.457
_refine_diff_density_min -1.230
_refine_diff_density_rms 0.119
_refine_ls_extinction_coef 0.0010(5)
_refine_ls_extinction_expression Fc^*^=kFc[1+0.001xFc^2^\l^3^/sin(2\q)]^-1/4^
_refine_ls_extinction_method SHELXL
_refine_ls_goodness_of_fit_ref 1.083
_refine_ls_hydrogen_treatment none
_refine_ls_matrix_type full
_refine_ls_number_parameters 89
_refine_ls_number_reflns 1077
_refine_ls_number_restraints 6
_refine_ls_restrained_S_all 1.166
_refine_ls_R_factor_all 0.0214
_refine_ls_R_factor_gt 0.0210
_refine_ls_shift/su_max 0.002
_refine_ls_shift/su_mean 0.000
_refine_ls_structure_factor_coef Fsqd
_refine_ls_weighting_details 'calc w=1/[\s^2^(Fo^2^)+(0.0119P)^2^+5.3015P] where P=(Fo^2^+2Fc^2^)/3'
_refine_ls_weighting_scheme calc
_refine_ls_wR_factor_gt 0.0470
_refine_ls_wR_factor_ref 0.0471
_reflns_number_gt 1056
_reflns_number_total 1077
_reflns_threshold_expression >2sigma(I)
_cod_data_source_file ic902463t_si_002_2.cif
_cod_data_source_block compd2
_cod_depositor_comments
;
The following automatic conversions were performed:

'_exptl_absorpt_correction_type' value 'Multi-scan' changed to
'multi-scan' according to the built-in table from CIF Core dictionary
named 'cif_core.dic' version 2.4.1 from 2010-06-29.

Automatic conversion script
Id: cif_fix_values 1646 2011-03-28 12:23:43Z adriana 
;
_cod_original_formula_sum CsFeBP3O11
_cod_database_code 4315096

loop_
_symmetry_equiv_pos_as_xyz
'x, y, z'
'-x+1/2, -y, z+1/2'
'-x, y+1/2, -z'
'x+1/2, -y+1/2, -z+1/2'
'-x, -y, -z'
'x-1/2, y, -z-1/2'
'x, -y-1/2, z'
'-x-1/2, y-1/2, z-1/2'

loop_
_atom_site_label
_atom_site_type_symbol
_atom_site_fract_x
_atom_site_fract_y
_atom_site_fract_z
_atom_site_U_iso_or_equiv
_atom_site_adp_type
_atom_site_occupancy
_atom_site_symmetry_multiplicity
_atom_site_calc_flag
_atom_site_refinement_flags
_atom_site_disorder_assembly
_atom_site_disorder_group
Cs1 Cs 0.15285(4) 0.7500 0.14244(4) 0.01839(13) Uani 1 2 d S . .
Fe1 Fe 0.5000 0.5000 0.0000 0.01219(17) Uani 1 2 d S . .
P1 P 0.51574(12) 0.7500 -0.06266(12) 0.0049(2) Uani 1 2 d S . .
P2 P 0.12596(9) 0.45776(6) 0.11655(10) 0.01047(19) Uani 1 1 d . . .
O1 O 0.3641(3) 0.7500 -0.1616(4) 0.0100(6) Uani 1 2 d S . .
O2 O 0.6477(3) 0.7500 -0.1875(4) 0.0109(6) Uani 1 2 d S . .
O3 O 0.0000 0.5000 0.0000 0.075(2) Uani 1 2 d SU . .
O4 O 0.1243(3) 0.33949(17) 0.0786(3) 0.0101(4) Uani 1 1 d . . .
O5 O 0.5189(3) 0.65361(17) 0.0424(3) 0.0124(5) Uani 1 1 d . . .
O6 O 0.2748(4) 0.5088(2) 0.0741(6) 0.0488(11) Uani 1 1 d . . .
O7 O 0.0695(6) 0.4796(2) 0.2794(4) 0.0589(13) Uani 1 1 d . . .
B1 B 0.8174(5) 0.7500 -0.1717(5) 0.0059(8) Uani 1 2 d S . .

loop_
_atom_site_aniso_label
_atom_site_aniso_U_11
_atom_site_aniso_U_22
_atom_site_aniso_U_33
_atom_site_aniso_U_23
_atom_site_aniso_U_13
_atom_site_aniso_U_12
Cs1 0.01883(18) 0.01894(19) 0.01740(18) 0.000 0.00685(11) 0.000
Fe1 0.0146(3) 0.0072(3) 0.0147(3) 0.0052(2) -0.0025(2) -0.0034(2)
P1 0.0033(4) 0.0056(5) 0.0059(5) 0.000 -0.0002(4) 0.000
P2 0.0118(4) 0.0051(4) 0.0145(4) 0.0003(3) 0.0033(3) 0.0021(3)
O1 0.0041(13) 0.0197(17) 0.0062(13) 0.000 -0.0016(11) 0.000
O2 0.0043(14) 0.0189(17) 0.0095(14) 0.000 0.0014(11) 0.000
O3 0.080(4) 0.053(3) 0.094(4) 0.015(3) -0.048(3) 0.033(3)
O4 0.0145(10) 0.0049(11) 0.0108(10) 0.0001(8) -0.0025(8) 0.0017(8)
O5 0.0161(11) 0.0096(11) 0.0114(10) 0.0044(9) -0.0029(9) -0.0036(9)
O6 0.0257(16) 0.0151(15) 0.106(3) -0.0059(17) 0.0304(19) -0.0107(12)
O7 0.129(4) 0.0169(15) 0.0308(18) -0.0101(13) 0.044(2) -0.0052(19)
B1 0.004(2) 0.006(2) 0.007(2) 0.000 0.0014(16) 0.000

loop_
_atom_type_symbol
_atom_type_description
_atom_type_scat_dispersion_real
_atom_type_scat_dispersion_imag
_atom_type_scat_source
B B 0.0013 0.0007 'International Tables Vol C Tables 4.2.6.8 and 6.1.1.4'
O O 0.0106 0.0060 'International Tables Vol C Tables 4.2.6.8 and 6.1.1.4'
P P 0.1023 0.0942 'International Tables Vol C Tables 4.2.6.8 and 6.1.1.4'
Fe Fe 0.3463 0.8444 'International Tables Vol C Tables 4.2.6.8 and 6.1.1.4'
Cs Cs -0.3680 2.1192 'International Tables Vol C Tables 4.2.6.8 and 6.1.1.4'

loop_
_geom_angle_atom_site_label_1
_geom_angle_atom_site_label_2
_geom_angle_atom_site_label_3
_geom_angle
_geom_angle_site_symmetry_1
_geom_angle_site_symmetry_3
_geom_angle_publ_flag
O1 Cs1 O5 154.01(5) . 4_465 ?
O1 Cs1 O5 154.01(5) . 6_556 ?
O5 Cs1 O5 46.54(8) 4_465 6_556 ?
O1 Cs1 O4 87.69(6) . 5_565 ?
O5 Cs1 O4 110.73(6) 4_465 5_565 ?
O5 Cs1 O4 94.15(6) 6_556 5_565 ?
O1 Cs1 O4 87.69(6) . 3 ?
O5 Cs1 O4 94.15(6) 4_465 3 ?
O5 Cs1 O4 110.73(6) 6_556 3 ?
O4 Cs1 O4 41.76(8) 5_565 3 ?
O1 Cs1 O6 71.14(7) . 7_575 ?
O5 Cs1 O6 83.81(8) 4_465 7_575 ?
O5 Cs1 O6 129.02(8) 6_556 7_575 ?
O4 Cs1 O6 117.77(9) 5_565 7_575 ?
O4 Cs1 O6 78.51(8) 3 7_575 ?
O1 Cs1 O6 71.14(7) . . ?
O5 Cs1 O6 129.02(8) 4_465 . ?
O5 Cs1 O6 83.81(8) 6_556 . ?
O4 Cs1 O6 78.51(8) 5_565 . ?
O4 Cs1 O6 117.77(9) 3 . ?
O6 Cs1 O6 137.89(10) 7_575 . ?
O1 Cs1 O5 43.96(6) . 7_575 ?
O5 Cs1 O5 113.17(6) 4_465 7_575 ?
O5 Cs1 O5 132.43(5) 6_556 7_575 ?
O4 Cs1 O5 130.86(6) 5_565 7_575 ?
O4 Cs1 O5 113.60(5) 3 7_575 ?
O6 Cs1 O5 48.82(6) 7_575 7_575 ?
O6 Cs1 O5 90.35(6) . 7_575 ?
O1 Cs1 O5 43.96(6) . . ?
O5 Cs1 O5 132.43(5) 4_465 . ?
O5 Cs1 O5 113.17(6) 6_556 . ?
O4 Cs1 O5 113.60(5) 5_565 . ?
O4 Cs1 O5 130.86(6) 3 . ?
O6 Cs1 O5 90.35(6) 7_575 . ?
O6 Cs1 O5 48.82(6) . . ?
O5 Cs1 O5 41.71(7) 7_575 . ?
O1 Cs1 P1 25.68(6) . . ?
O5 Cs1 P1 136.72(5) 4_465 . ?
O5 Cs1 P1 136.72(5) 6_556 . ?
O4 Cs1 P1 111.60(4) 5_565 . ?
O4 Cs1 P1 111.60(4) 3 . ?
O6 Cs1 P1 68.94(5) 7_575 . ?
O6 Cs1 P1 68.94(5) . . ?
O5 Cs1 P1 24.91(4) 7_575 . ?
O5 Cs1 P1 24.91(4) . . ?
O1 Cs1 O3 86.69(3) . . ?
O5 Cs1 O3 119.25(4) 4_465 . ?
O5 Cs1 O3 78.29(4) 6_556 . ?
O4 Cs1 O3 40.34(4) 5_565 . ?
O4 Cs1 O3 82.06(4) 3 . ?
O6 Cs1 O3 150.88(8) 7_575 . ?
O6 Cs1 O3 40.50(6) . . ?
O5 Cs1 O3 123.78(4) 7_575 . ?
O5 Cs1 O3 86.14(4) . . ?
P1 Cs1 O3 98.969(10) . . ?
O1 Cs1 O3 86.69(3) . 3 ?
O5 Cs1 O3 78.29(4) 4_465 3 ?
O5 Cs1 O3 119.25(4) 6_556 3 ?
O4 Cs1 O3 82.06(4) 5_565 3 ?
O4 Cs1 O3 40.34(4) 3 3 ?
O6 Cs1 O3 40.50(6) 7_575 3 ?
O6 Cs1 O3 150.88(8) . 3 ?
O5 Cs1 O3 86.14(4) 7_575 3 ?
O5 Cs1 O3 123.78(4) . 3 ?
P1 Cs1 O3 98.969(10) . 3 ?
O3 Cs1 O3 122.199(10) . 3 ?
O7 Fe1 O7 180.00(18) 2_564 6_656 ?
O7 Fe1 O5 86.58(11) 2_564 5_665 ?
O7 Fe1 O5 93.42(11) 6_656 5_665 ?
O7 Fe1 O5 93.42(11) 2_564 . ?
O7 Fe1 O5 86.58(11) 6_656 . ?
O5 Fe1 O5 180.0 5_665 . ?
O7 Fe1 O6 89.5(2) 2_564 . ?
O7 Fe1 O6 90.5(2) 6_656 . ?
O5 Fe1 O6 91.83(11) 5_665 . ?
O5 Fe1 O6 88.17(11) . . ?
O7 Fe1 O6 90.5(2) 2_564 5_665 ?
O7 Fe1 O6 89.5(2) 6_656 5_665 ?
O5 Fe1 O6 88.17(11) 5_665 5_665 ?
O5 Fe1 O6 91.83(11) . 5_665 ?
O6 Fe1 O6 180.0 . 5_665 ?
O5 P1 O5 109.20(18) 7_575 . ?
O5 P1 O2 112.33(11) 7_575 . ?
O5 P1 O2 112.33(11) . . ?
O5 P1 O1 109.02(11) 7_575 . ?
O5 P1 O1 109.02(11) . . ?
O2 P1 O1 104.78(17) . . ?
O5 P1 Cs1 74.68(9) 7_575 . ?
O5 P1 Cs1 74.68(9) . . ?
O2 P1 Cs1 166.16(13) . . ?
O1 P1 Cs1 61.38(12) . . ?
O5 P1 Cs1 56.30(9) 7_575 6_656 ?
O5 P1 Cs1 56.30(9) . 6_656 ?
O2 P1 Cs1 114.25(12) . 6_656 ?
O1 P1 Cs1 140.97(12) . 6_656 ?
Cs1 P1 Cs1 79.59(2) . 6_656 ?
O7 P2 O6 114.9(3) . . ?
O7 P2 O4 111.87(16) . . ?
O6 P2 O4 113.12(16) . . ?
O7 P2 O3 106.6(2) . . ?
O6 P2 O3 107.13(18) . . ?
O4 P2 O3 101.93(9) . . ?
O7 P2 Cs1 77.13(13) . . ?
O6 P2 Cs1 61.26(13) . . ?
O4 P2 Cs1 170.99(9) . . ?
O3 P2 Cs1 74.39(3) . . ?
O7 P2 Cs1 114.38(18) . 5_565 ?
O6 P2 Cs1 130.61(17) . 5_565 ?
O4 P2 Cs1 42.71(8) . 5_565 ?
O3 P2 Cs1 60.01(3) . 5_565 ?
Cs1 P2 Cs1 134.39(2) . 5_565 ?
B1 O1 P1 138.5(3) 6 . ?
B1 O1 Cs1 128.6(2) 6 . ?
P1 O1 Cs1 92.94(13) . . ?
B1 O2 P1 132.1(3) . . ?
B1 O2 Cs1 94.5(2) . 6_655 ?
P1 O2 Cs1 133.39(15) . 6_655 ?
P2 O3 P2 180.00(6) 5_565 . ?
P2 O3 Cs1 81.53(3) 5_565 5_565 ?
P2 O3 Cs1 98.47(3) . 5_565 ?
P2 O3 Cs1 98.47(3) 5_565 . ?
P2 O3 Cs1 81.53(3) . . ?
Cs1 O3 Cs1 180.000(9) 5_565 . ?
B1 O4 P2 130.6(2) 5_665 . ?
B1 O4 Cs1 105.99(18) 5_665 5_565 ?
P2 O4 Cs1 118.24(11) . 5_565 ?
P1 O5 Fe1 134.11(14) . . ?
P1 O5 Cs1 99.91(11) . 6_656 ?
Fe1 O5 Cs1 124.45(9) . 6_656 ?
P1 O5 Cs1 80.41(10) . . ?
Fe1 O5 Cs1 108.61(8) . . ?
Cs1 O5 Cs1 89.28(6) 6_656 . ?
P2 O6 Fe1 150.4(2) . . ?
P2 O6 Cs1 95.75(14) . . ?
Fe1 O6 Cs1 113.85(11) . . ?
P2 O7 Fe1 176.3(3) . 2_565 ?
P2 O7 Cs1 80.19(13) . . ?
Fe1 O7 Cs1 102.94(11) 2_565 . ?
O1 B1 O2 100.8(3) 6_655 . ?
O1 B1 O4 114.5(2) 6_655 3_655 ?
O2 B1 O4 112.7(2) . 3_655 ?
O1 B1 O4 114.5(2) 6_655 5_665 ?
O2 B1 O4 112.7(2) . 5_665 ?
O4 B1 O4 102.3(3) 3_655 5_665 ?
O1 B1 Cs1 116.4(2) 6_655 1_655 ?
O2 B1 Cs1 142.8(3) . 1_655 ?
O4 B1 Cs1 52.67(17) 3_655 1_655 ?
O4 B1 Cs1 52.67(17) 5_665 1_655 ?

loop_
_geom_bond_atom_site_label_1
_geom_bond_atom_site_label_2
_geom_bond_distance
_geom_bond_site_symmetry_2
_geom_bond_publ_flag
Cs1 O1 3.110(3) . ?
Cs1 O5 3.119(2) 4_465 ?
Cs1 O5 3.119(2) 6_556 ?
Cs1 O4 3.210(2) 5_565 ?
Cs1 O4 3.210(2) 3 ?
Cs1 O6 3.304(3) 7_575 ?
Cs1 O6 3.304(3) . ?
Cs1 O5 3.461(2) 7_575 ?
Cs1 O5 3.461(2) . ?
Cs1 P1 3.5385(11) . ?
Cs1 O3 3.6503(3) . ?
Cs1 O3 3.6503(3) 3 ?
Fe1 O7 1.950(3) 2_564 ?
Fe1 O7 1.950(3) 6_656 ?
Fe1 O5 2.002(2) 5_665 ?
Fe1 O5 2.002(2) . ?
Fe1 O6 2.022(3) . ?
Fe1 O6 2.022(3) 5_665 ?
P1 O5 1.512(2) 7_575 ?
P1 O5 1.512(2) . ?
P1 O2 1.534(3) . ?
P1 O1 1.535(3) . ?
P1 Cs1 3.6928(11) 6_656 ?
P2 O7 1.467(3) . ?
P2 O6 1.472(3) . ?
P2 O4 1.545(2) . ?
P2 O3 1.5464(8) . ?
P2 Cs1 4.1688(9) 5_565 ?
O1 B1 1.445(5) 6 ?
O2 B1 1.455(5) . ?
O2 Cs1 3.792(3) 6_655 ?
O3 P2 1.5464(8) 5_565 ?
O3 Cs1 3.6503(3) 5_565 ?
O4 B1 1.469(3) 5_665 ?
O4 Cs1 3.210(2) 5_565 ?
O5 Cs1 3.119(2) 6_656 ?
O7 Fe1 1.950(3) 2_565 ?
B1 O1 1.445(5) 6_655 ?
B1 O4 1.469(3) 3_655 ?
B1 O4 1.469(3) 5_665 ?
B1 Cs1 3.880(5) 1_655 ?
